data_4517270
loop_
_publ_author_name
'Chen, Mao-Long'
'Feng, Yan-Ying'
'Wang, Si-Yuan'
'Cheng, Yuihui'
'Zhou, Zhao-Hui'

_publ_section_title
;
 Metal-organic frameworks with double channels for rapid and reversible
 adsorption of 1,2-ethylenediamine and gases.
;
_journal_name_full 'ACS applied materials &amp; interfaces'
_journal_paper_doi 10.1021/acsami.9b20184
_journal_year 2019
_chemical_formula_moiety '0.25(C88 H128 La8 N16 O72), 2(N), 4(H2 O), 0.5(O)'
_chemical_formula_sum 'C22 H40 La2 N6 O22.5'
_chemical_formula_weight 1026.42
_space_group_crystal_system tetragonal
_space_group_IT_number 85
_space_group_name_Hall '-P 4a'
_space_group_name_H-M_alt 'P 4/n :2'
_atom_sites_solution_hydrogens mixed
_audit_creation_date 2018-09-11
_audit_creation_method
;
  Olex2 1.1
  (compiled 2011.11.01 svn.r2039, GUI svn.r3906)
;
_cell_angle_alpha 90
_cell_angle_beta 90
_cell_angle_gamma 90
_cell_formula_units_Z 4
_cell_length_a 19.5153(7)
_cell_length_b 19.5153(7)
_cell_length_c 9.8489(10)
_cell_measurement_reflns_used 3222
_cell_measurement_temperature 173(2)
_cell_measurement_theta_max 30.5934
_cell_measurement_theta_min 2.9274
_cell_volume 3750.9(4)
_computing_molecular_graphics
;
O. V. Dolomanov, L. J. Bourhis, R. J. Gildea, J. A. K. Howard and H. Puschmann,
OLEX2: a complete structure solution, refinement and analysis program.
J. Appl. Cryst. (2009). 42, 339-341.
;
_computing_publication_material
;
O. V. Dolomanov, L. J. Bourhis, R. J. Gildea, J. A. K. Howard and H. Puschmann,
OLEX2: a complete structure solution, refinement and analysis program.
J. Appl. Cryst. (2009). 42, 339-341.
;
_computing_structure_refinement
;
XL, G.M. Sheldrick, Acta Cryst.
(2008). A64, 112-122
;
_diffrn_ambient_temperature 173(2)
_diffrn_measured_fraction_theta_full 0.994
_diffrn_measured_fraction_theta_max 0.995
_diffrn_measurement_device_type 'Xcalibur, Sapphire3, Gemini ultra'
_diffrn_radiation_type MoK\a
_diffrn_radiation_wavelength 0.71073
_diffrn_reflns_av_R_equivalents 0.1179
_diffrn_reflns_av_unetI/netI 0.1398
_diffrn_reflns_Laue_measured_fraction_full 0.994
_diffrn_reflns_Laue_measured_fraction_max 0.995
_diffrn_reflns_limit_h_max 18
_diffrn_reflns_limit_h_min -24
_diffrn_reflns_limit_k_max 24
_diffrn_reflns_limit_k_min -24
_diffrn_reflns_limit_l_max 12
_diffrn_reflns_limit_l_min -8
_diffrn_reflns_number 19913
_diffrn_reflns_point_group_measured_fraction_full 0.994
_diffrn_reflns_point_group_measured_fraction_max 0.995
_diffrn_reflns_theta_full 25.242
_diffrn_reflns_theta_max 26.994
_diffrn_reflns_theta_min 2.952
_exptl_absorpt_coefficient_mu 2.339
_exptl_absorpt_correction_T_max 1.00000
_exptl_absorpt_correction_T_min 0.90737
_exptl_absorpt_correction_type multi-scan
_exptl_absorpt_process_details
;
CrysAlisPro, Oxford Diffraction Ltd.,
Version 1.171.33.52 (release 06-11-2009 CrysAlis171 .NET)
(compiled Nov  6 2009,16:24:50)
Empirical absorption correction using spherical harmonics,
 implemented in SCALE3 ABSPACK scaling algorithm.
;
_exptl_crystal_colour COLORLESS
_exptl_crystal_density_diffrn 1.818
_exptl_crystal_description TETRAGONAL
_exptl_crystal_F_000 2032
_exptl_crystal_size_max 0.250
_exptl_crystal_size_mid 0.200
_exptl_crystal_size_min 0.020
_refine_diff_density_max 1.401
_refine_diff_density_min -0.831
_refine_diff_density_rms 0.145
_refine_ls_extinction_method none
_refine_ls_goodness_of_fit_ref 0.970
_refine_ls_hydrogen_treatment mixed
_refine_ls_matrix_type full
_refine_ls_number_parameters 256
_refine_ls_number_reflns 4089
_refine_ls_number_restraints 18
_refine_ls_restrained_S_all 0.972
_refine_ls_R_factor_all 0.1316
_refine_ls_R_factor_gt 0.0520
_refine_ls_shift/su_max 0.001
_refine_ls_shift/su_mean 0.000
_refine_ls_structure_factor_coef Fsqd
_refine_ls_weighting_details 'w=1/[\s^2^(Fo^2^)+(0.0256P)^2^] where P=(Fo^2^+2Fc^2^)/3'
_refine_ls_weighting_scheme calc
_refine_ls_wR_factor_gt 0.0861
_refine_ls_wR_factor_ref 0.0993
_reflns_Friedel_coverage 0.000
_reflns_number_gt 2238
_reflns_number_total 4089
_reflns_threshold_expression 'I > 2\s(I)'
_cod_data_source_file am9b20184_si_003.cif
_cod_data_source_block SAD
_cod_original_cell_volume 3750.9(5)
_cod_original_sg_symbol_H-M 'P 4/n'
_cod_original_formula_sum 'C22 H40 La2 N6 O22.50'
_cod_database_code 4517270
_shelx_estimated_absorpt_t_max 0.955
_shelx_estimated_absorpt_t_min 0.593
_shelx_shelxl_version_number 2018/3
_shelx_space_group_comment
;
The symmetry employed for this shelxl refinement is uniquely defined
by the following loop, which should always be used as a source of
symmetry information in preference to the above space-group names.
They are only intended as comments.
;

loop_
_space_group_symop_operation_xyz
'x, y, z'
'-x+1/2, -y+1/2, z'
'-y+1/2, x, z'
'y, -x+1/2, z'
'-x, -y, -z'
'x-1/2, y-1/2, -z'
'y-1/2, -x, -z'
'-y, x-1/2, -z'

loop_
_atom_site_label
_atom_site_type_symbol
_atom_site_fract_x
_atom_site_fract_y
_atom_site_fract_z
_atom_site_U_iso_or_equiv
_atom_site_adp_type
_atom_site_occupancy
_atom_site_site_symmetry_order
_atom_site_calc_flag
_atom_site_refinement_flags_posn
_atom_site_refinement_flags_adp
_atom_site_refinement_flags_occupancy
La1 La 0.95591(2) 0.39397(2) 1.04073(5) 0.01597(12) Uani 1 1 d D . .
O1 O 0.8906(3) 0.1723(3) 0.9882(6) 0.0357(18) Uani 1 1 d . . .
N1 N 1.0397(3) 0.2777(3) 1.0285(8) 0.0173(14) Uani 1 1 d . . .
C1 C 0.9970(4) 0.2188(3) 1.0602(9) 0.0190(19) Uani 1 1 d . . .
H1A H 0.990501 0.215827 1.159677 0.023 Uiso 1 1 calc R U .
H1B H 1.020366 0.176424 1.029844 0.023 Uiso 1 1 calc R U .
O2 O 0.9120(3) 0.2814(3) 0.9386(6) 0.0293(15) Uani 1 1 d . . .
N2 N 1.0261(3) 0.4015(3) 1.3047(7) 0.0221(16) Uani 1 1 d . . .
C2 C 0.9283(5) 0.2240(4) 0.9919(9) 0.027(2) Uani 1 1 d . . .
O3 O 1.0635(3) 0.3933(3) 0.8869(6) 0.0274(15) Uani 1 1 d . . .
N3 N 1.2215(4) 0.3901(4) 1.5690(7) 0.038(2) Uani 1 1 d . U .
C3 C 1.0609(4) 0.2739(4) 0.8855(10) 0.026(2) Uani 1 1 d . . .
H3A H 1.022097 0.256361 0.830970 0.031 Uiso 1 1 calc R U .
H3B H 1.098950 0.240496 0.877439 0.031 Uiso 1 1 calc R U .
O4 O 1.1165(4) 0.3405(3) 0.7208(7) 0.0483(19) Uani 1 1 d . . .
C4 C 1.0835(4) 0.3402(4) 0.8280(9) 0.024(2) Uani 1 1 d . . .
O5 O 0.9024(4) 0.2808(3) 1.4414(8) 0.063(2) Uani 1 1 d . . .
C5 C 0.9810(5) 0.3709(5) 1.4092(9) 0.039(3) Uani 1 1 d . . .
H5A H 0.955962 0.408178 1.455996 0.046 Uiso 1 1 calc R U .
H5B H 1.009905 0.347532 1.477643 0.046 Uiso 1 1 calc R U .
O6 O 0.9168(3) 0.3189(3) 1.2279(7) 0.0344(16) Uani 1 1 d . . .
C6 C 0.9296(5) 0.3201(5) 1.3537(13) 0.046(3) Uani 1 1 d . . .
O7 O 1.0747(3) 0.5759(3) 1.2225(6) 0.0328(15) Uani 1 1 d . . .
C7 C 1.0380(4) 0.4740(4) 1.3331(8) 0.025(2) Uani 1 1 d . . .
H7A H 1.076155 0.478138 1.398730 0.030 Uiso 1 1 calc R U .
H7B H 0.996470 0.493417 1.376315 0.030 Uiso 1 1 calc R U .
O8 O 1.0465(2) 0.4891(2) 1.0947(5) 0.0158(12) Uani 1 1 d . . .
O1W O 0.9001(3) 0.4814(3) 1.1967(6) 0.0269(14) Uani 1 1 d D . .
H1W1 H 0.901(3) 0.5150(10) 1.146(3) 0.032 Uiso 1 1 d D U .
O2W O 1.1645(7) 0.6735(8) 1.3234(15) 0.148(5) Uani 1 1 d D . .
H2W1 H 1.125(4) 0.671(9) 1.291(17) 0.177 Uiso 1 1 d D U .
H2W2 H 1.171(8) 0.641(7) 1.378(16) 0.177 Uiso 1 1 d D U .
O3W O 0.8230(5) 0.4792(5) 1.4251(8) 0.082(3) Uani 1 1 d D . .
H3W2 H 0.831(7) 0.457(4) 1.496(6) 0.098 Uiso 1 1 d D U .
H3W1 H 0.810(4) 0.453(4) 1.363(4) 0.098 Uiso 1 1 d D U .
O4W O 1.250000 0.250000 1.4144(18) 0.081(5) Uani 1 4 d S T P
C8 C 1.0547(4) 0.5153(4) 1.2095(9) 0.0178(19) Uani 1 1 d . . .
C9 C 1.1030(4) 0.2779(4) 1.1113(9) 0.023(2) Uani 1 1 d . . .
H9A H 1.134460 0.312713 1.073122 0.028 Uiso 1 1 calc R U .
H9B H 1.125435 0.232728 1.101054 0.028 Uiso 1 1 calc R U .
C10 C 1.0947(5) 0.2922(4) 1.2610(9) 0.028(2) Uani 1 1 d . . .
H10A H 1.133053 0.269821 1.309742 0.034 Uiso 1 1 calc R U .
H10B H 1.051809 0.270100 1.292060 0.034 Uiso 1 1 calc R U .
C11 C 1.0927(4) 0.3666(4) 1.3028(9) 0.028(2) Uani 1 1 d . . .
H11A H 1.112610 0.370084 1.394956 0.034 Uiso 1 1 calc R U .
H11B H 1.123159 0.392402 1.240805 0.034 Uiso 1 1 calc R U .
H1W2 H 0.8615(12) 0.4641(18) 1.203(5) 0.034 Uiso 1 1 d D U .

loop_
_atom_site_aniso_label
_atom_site_aniso_U_11
_atom_site_aniso_U_22
_atom_site_aniso_U_33
_atom_site_aniso_U_23
_atom_site_aniso_U_13
_atom_site_aniso_U_12
La1 0.0108(3) 0.0094(3) 0.0277(2) -0.0014(3) -0.0009(3) 0.0002(2)
O1 0.019(3) 0.012(3) 0.076(6) -0.006(3) 0.009(3) -0.005(2)
N1 0.020(3) 0.009(3) 0.023(4) 0.000(3) -0.004(4) -0.001(2)
C1 0.025(4) 0.008(3) 0.025(5) 0.002(4) 0.002(4) -0.003(3)
O2 0.025(3) 0.015(3) 0.048(4) -0.002(3) -0.001(3) -0.002(2)
N2 0.024(4) 0.016(3) 0.026(4) -0.003(3) -0.002(3) 0.002(3)
C2 0.027(4) 0.018(4) 0.038(6) -0.009(3) 0.012(4) 0.001(4)
O3 0.032(3) 0.017(3) 0.034(4) 0.002(3) 0.005(3) 0.002(3)
N3 0.034(2) 0.047(3) 0.032(3) -0.0007(18) -0.0011(18) -0.0030(18)
C3 0.020(4) 0.019(4) 0.038(6) -0.010(4) 0.008(5) 0.000(4)
O4 0.067(5) 0.026(4) 0.052(5) -0.011(3) 0.031(4) -0.010(3)
C4 0.023(5) 0.019(5) 0.031(6) -0.010(4) 0.006(4) -0.002(4)
O5 0.097(6) 0.044(4) 0.049(5) 0.013(4) 0.023(5) -0.010(4)
C5 0.067(7) 0.031(5) 0.018(5) 0.001(4) 0.004(5) 0.003(5)
O6 0.043(4) 0.022(3) 0.038(4) 0.006(3) 0.015(3) -0.005(3)
C6 0.048(7) 0.027(5) 0.064(9) 0.006(6) 0.030(6) -0.005(5)
O7 0.036(4) 0.019(3) 0.044(4) -0.006(3) -0.017(3) -0.009(3)
C7 0.029(5) 0.025(5) 0.021(5) -0.007(4) 0.000(4) 0.004(4)
O8 0.013(3) 0.013(3) 0.021(3) 0.000(2) -0.001(2) 0.001(2)
O1W 0.021(3) 0.017(3) 0.042(4) 0.003(3) 0.007(3) -0.001(2)
O2W 0.110(10) 0.178(14) 0.156(14) -0.058(10) -0.033(9) -0.033(9)
O3W 0.069(6) 0.129(8) 0.047(6) 0.027(5) 0.025(5) 0.012(5)
O4W 0.069(7) 0.069(7) 0.106(16) 0.000 0.000 0.000
C8 0.014(4) 0.014(4) 0.025(6) -0.004(4) -0.004(4) 0.006(3)
C9 0.019(4) 0.017(4) 0.033(6) 0.001(4) 0.000(4) -0.002(4)
C10 0.031(5) 0.015(4) 0.037(6) 0.000(4) -0.011(5) 0.008(4)
C11 0.028(5) 0.019(4) 0.037(6) -0.004(4) -0.013(4) 0.000(4)

loop_
_atom_type_symbol
_atom_type_description
_atom_type_scat_dispersion_real
_atom_type_scat_dispersion_imag
_atom_type_scat_source
C C 0.0033 0.0016 'International Tables Vol C Tables 4.2.6.8 and 6.1.1.4'
H H 0.0000 0.0000 'International Tables Vol C Tables 4.2.6.8 and 6.1.1.4'
La La -0.2871 2.4523 'International Tables Vol C Tables 4.2.6.8 and 6.1.1.4'
N N 0.0061 0.0033 'International Tables Vol C Tables 4.2.6.8 and 6.1.1.4'
O O 0.0106 0.0060 'International Tables Vol C Tables 4.2.6.8 and 6.1.1.4'

loop_
_geom_angle_atom_site_label_1
_geom_angle_atom_site_label_2
_geom_angle_atom_site_label_3
_geom_angle
_geom_angle_site_symmetry_1
_geom_angle_site_symmetry_3
O1 La1 N1 123.64(17) 8_657 .
O1 La1 O2 66.51(17) 8_657 .
O1 La1 N2 124.30(19) 8_657 .
O1 La1 O3 137.65(19) 8_657 .
O1 La1 O7 71.36(19) 8_657 5_767
O1 La1 O8 135.43(16) 8_657 .
O1 La1 O8 87.04(17) 8_657 5_767
O1 La1 O1W 70.13(18) 8_657 .
O1 La1 C8 81.7(2) 8_657 5_767
N1 La1 N2 78.8(2) . .
N1 La1 C8 118.5(2) . 5_767
O2 La1 N1 58.90(17) . .
O2 La1 N2 123.01(18) . .
O2 La1 O3 92.10(17) . .
O2 La1 O7 74.83(18) . 5_767
O2 La1 O8 122.43(18) . 5_767
O2 La1 O8 155.90(17) . .
O2 La1 C8 99.1(2) . 5_767
N2 La1 C8 136.0(2) . 5_767
O3 La1 N1 59.80(18) . .
O3 La1 N2 98.05(19) . .
O3 La1 O7 67.78(18) . 5_767
O3 La1 O8 64.84(16) . .
O3 La1 O8 73.95(17) . 5_767
O3 La1 C8 65.42(19) . 5_767
O6 La1 O1 76.3(2) . 8_657
O6 La1 N1 74.5(2) . .
O6 La1 O2 71.5(2) . .
O6 La1 N2 61.0(2) . .
O6 La1 O3 133.06(19) . .
O6 La1 O7 140.24(19) . 5_767
O6 La1 O8 151.78(18) . 5_767
O6 La1 O8 118.46(19) . .
O6 La1 O1W 79.32(19) . .
O6 La1 C8 158.0(2) . 5_767
O7 La1 N1 105.2(2) 5_767 .
O7 La1 N2 158.77(18) 5_767 .
O7 La1 C8 24.28(18) 5_767 5_767
O8 La1 N1 100.89(15) . .
O8 La1 N1 133.50(18) 5_767 .
O8 La1 N2 114.25(17) 5_767 .
O8 La1 N2 58.06(17) . .
O8 La1 O7 47.95(16) 5_767 5_767
O8 La1 O7 100.86(16) . 5_767
O8 La1 O8 60.13(19) . 5_767
O8 La1 C8 24.18(17) 5_767 5_767
O8 La1 C8 78.3(2) . 5_767
O1W La1 N1 145.1(2) . .
O1W La1 O2 132.02(17) . .
O1W La1 N2 68.39(18) . .
O1W La1 O3 134.83(17) . .
O1W La1 O7 109.68(18) . 5_767
O1W La1 O8 73.62(17) . 5_767
O1W La1 O8 72.00(17) . .
O1W La1 C8 94.0(2) . 5_767
C2 O1 La1 142.1(5) . 7_667
C1 N1 La1 107.3(4) . .
C1 N1 C3 109.1(6) . .
C1 N1 C9 111.3(6) . .
C3 N1 La1 104.3(4) . .
C3 N1 C9 107.0(6) . .
C9 N1 La1 117.5(5) . .
N1 C1 C2 111.2(6) . .
C2 O2 La1 120.5(6) . .
C5 N2 La1 108.5(5) . .
C7 N2 La1 106.9(5) . .
C7 N2 C5 110.6(7) . .
C7 N2 C11 108.1(6) . .
C11 N2 La1 112.2(5) . .
C11 N2 C5 110.4(7) . .
O1 C2 C1 119.0(8) . .
O1 C2 O2 123.3(8) . .
O2 C2 C1 117.7(7) . .
C4 O3 La1 122.0(5) . .
N1 C3 C4 113.9(7) . .
O3 C4 C3 117.1(8) . .
O4 C4 O3 123.7(8) . .
O4 C4 C3 119.0(8) . .
N2 C5 C6 114.0(7) . .
C6 O6 La1 131.2(6) . .
O5 C6 C5 115.3(10) . .
O6 C6 O5 124.9(10) . .
O6 C6 C5 119.8(8) . .
C8 O7 La1 92.2(5) . 5_767
N2 C7 C8 113.7(7) . .
La1 O8 La1 119.86(19) . 5_767
C8 O8 La1 96.0(4) . 5_767
C8 O8 La1 124.1(5) . .
O7 C8 La1 63.5(5) . 5_767
O7 C8 C7 119.6(8) . .
O7 C8 O8 121.3(8) . .
C7 C8 La1 163.3(5) . 5_767
O8 C8 La1 59.8(4) . 5_767
O8 C8 C7 119.1(7) . .
N1 C9 C10 116.7(7) . .
C9 C10 C11 116.5(7) . .
N2 C11 C10 118.3(7) . .

loop_
_geom_bond_atom_site_label_1
_geom_bond_atom_site_label_2
_geom_bond_distance
_geom_bond_site_symmetry_2
La1 O1 2.519(5) 8_657
La1 N1 2.800(6) .
La1 O2 2.564(5) .
La1 N2 2.942(7) .
La1 O3 2.589(6) .
La1 O6 2.474(6) .
La1 O7 2.724(6) 5_767
La1 O8 2.617(5) .
La1 O8 2.644(5) 5_767
La1 O1W 2.541(5) .
La1 C8 3.041(8) 5_767
O1 C2 1.249(10) .
N1 C1 1.454(9) .
N1 C3 1.470(10) .
N1 C9 1.479(10) .
C1 C2 1.504(11) .
O2 C2 1.277(10) .
N2 C5 1.479(11) .
N2 C7 1.461(10) .
N2 C11 1.467(10) .
O3 C4 1.250(9) .
C3 C4 1.480(11) .
O4 C4 1.237(9) .
O5 C6 1.272(11) .
C5 C6 1.513(14) .
O6 C6 1.264(12) .
O7 C8 1.252(9) .
C7 C8 1.496(11) .
O8 C8 1.252(9) .
C9 C10 1.509(11) .
C10 C11 1.511(11) .
